data_4325167
loop_
_publ_author_name
'Apple Wai-Yi Cheung'
'Larry Tso-Lun Lo'
'Chi-Chiu Ko'
'Shek-Man Yiu'

_publ_section_title
;
 Synthesis, Functionalization, Characterization, and Photophysical Study
 of Carbonyl-Containing Isocyano Rhenium(I) Diimine Complexes
;
_journal_name_full 'Inorganic Chemistry'
_journal_page_first 4798
_journal_page_last 4810
_journal_paper_doi 10.1021/ic102429t
_journal_volume 50
_journal_year 2011
_chemical_formula_sum 'C34 H21 Br2 F6 N5 O P Re'
_chemical_formula_weight 1006.55
_chemical_name_systematic
; 
 ? 
;
_space_group_IT_number 2
_symmetry_cell_setting triclinic
_symmetry_space_group_name_Hall '-P 1'
_symmetry_space_group_name_H-M 'P -1'
_atom_sites_solution_hydrogens geom
_atom_sites_solution_primary direct
_atom_sites_solution_secondary difmap
_audit_creation_method SHELXL-97
_cell_angle_alpha 72.3996(16)
_cell_angle_beta 70.3319(17)
_cell_angle_gamma 62.2971(19)
_cell_formula_units_Z 2
_cell_length_a 13.1790(3)
_cell_length_b 13.3794(2)
_cell_length_c 13.8300(3)
_cell_measurement_reflns_used 28662
_cell_measurement_temperature 133(2)
_cell_measurement_theta_max 71.5402
_cell_measurement_theta_min 3.4588
_cell_volume 2001.73(8)
_computing_cell_refinement 'CrysAlisPro, Oxford Diffraction Ltd'
_computing_data_collection 'CrysAlisPro, Oxford Diffraction Ltd'
_computing_data_reduction 'CrysAlisPro, Oxford Diffraction Ltd'
_computing_molecular_graphics ortep-3
_computing_publication_material wingx
_computing_structure_refinement 'SHELXL-97 (Sheldrick, 1997)'
_computing_structure_solution 'SHELXS-97 (Sheldrick, 1990)'
_diffrn_ambient_temperature 133(2)
_diffrn_detector_area_resol_mean 16.1270
_diffrn_measured_fraction_theta_full 0.999
_diffrn_measured_fraction_theta_max 0.999
_diffrn_measurement_device_type 'Xcalibur, Sapphire3, Gemini ultra'
_diffrn_measurement_method '\w scans'
_diffrn_radiation_monochromator mirror
_diffrn_radiation_source 'Enhance Ultra (Cu) X-ray Source'
_diffrn_radiation_type CuK\a
_diffrn_radiation_wavelength 1.54178
_diffrn_reflns_av_R_equivalents 0.0295
_diffrn_reflns_av_sigmaI/netI 0.0167
_diffrn_reflns_limit_h_max 15
_diffrn_reflns_limit_h_min -15
_diffrn_reflns_limit_k_max 15
_diffrn_reflns_limit_k_min -15
_diffrn_reflns_limit_l_max 16
_diffrn_reflns_limit_l_min -16
_diffrn_reflns_number 33376
_diffrn_reflns_theta_full 66.99
_diffrn_reflns_theta_max 66.99
_diffrn_reflns_theta_min 3.45
_exptl_absorpt_coefficient_mu 9.183
_exptl_absorpt_correction_T_max 1.00000
_exptl_absorpt_correction_T_min 0.16570
_exptl_absorpt_correction_type multi-scan
_exptl_absorpt_process_details 'CrysAlisPro, Oxford Diffraction Ltd'
_exptl_crystal_colour red
_exptl_crystal_density_diffrn 1.670
_exptl_crystal_description block
_exptl_crystal_F_000 964
_exptl_crystal_size_max 0.20
_exptl_crystal_size_mid 0.20
_exptl_crystal_size_min 0.05
_platon_squeeze_details
;
;
_refine_diff_density_max 1.685
_refine_diff_density_min -0.957
_refine_diff_density_rms 0.086
_refine_ls_extinction_method none
_refine_ls_goodness_of_fit_ref 1.053
_refine_ls_hydrogen_treatment constr
_refine_ls_matrix_type full
_refine_ls_number_parameters 472
_refine_ls_number_reflns 7121
_refine_ls_number_restraints 54
_refine_ls_restrained_S_all 1.066
_refine_ls_R_factor_all 0.0295
_refine_ls_R_factor_gt 0.0277
_refine_ls_shift/su_max 0.002
_refine_ls_shift/su_mean 0.000
_refine_ls_structure_factor_coef Fsqd
_refine_ls_weighting_details 'calc w=1/[\s^2^(Fo^2^)+(0.0387P)^2^+4.0056P] where P=(Fo^2^+2Fc^2^)/3'
_refine_ls_weighting_scheme calc
_refine_ls_wR_factor_gt 0.0712
_refine_ls_wR_factor_ref 0.0721
_reflns_number_gt 6671
_reflns_number_total 7121
_reflns_threshold_expression >2sigma(I)
_cod_data_source_file ic102429t_si_001.cif
_cod_data_source_block 031210a_apple
_cod_original_cell_volume 2001.73(7)
_cod_database_code 4325167

loop_
_symmetry_equiv_pos_as_xyz
'x, y, z'
'-x, -y, -z'

loop_
_atom_site_label
_atom_site_type_symbol
_atom_site_fract_x
_atom_site_fract_y
_atom_site_fract_z
_atom_site_U_iso_or_equiv
_atom_site_adp_type
_atom_site_occupancy
_atom_site_symmetry_multiplicity
_atom_site_calc_flag
_atom_site_refinement_flags
_atom_site_disorder_assembly
_atom_site_disorder_group
Re1 Re 0.355176(13) 0.652703(13) 0.153699(11) 0.02543(6) Uani 1 1 d . . .
Br1 Br 0.29212(4) 0.55591(4) 0.70655(3) 0.04656(12) Uani 1 1 d . . .
Br2 Br 0.47119(4) 0.69077(5) 0.61045(4) 0.04764(12) Uani 1 1 d . . .
O1 O 0.5731(2) 0.4237(2) 0.1284(2) 0.0413(7) Uani 1 1 d . . .
N1 N 0.1374(3) 0.8999(3) 0.1475(3) 0.0364(7) Uani 1 1 d . . .
N2 N 0.4598(4) 0.7570(3) -0.0715(3) 0.0433(8) Uani 1 1 d . . .
N3 N 0.2322(3) 0.5434(3) 0.0837(3) 0.0361(7) Uani 1 1 d . . .
N4 N 0.2864(3) 0.5967(2) 0.3164(2) 0.0273(6) Uani 1 1 d . . .
N5 N 0.4301(3) 0.7036(3) 0.2387(2) 0.0282(6) Uani 1 1 d . . .
C1 C 0.2128(3) 0.8100(3) 0.1549(3) 0.0305(8) Uani 1 1 d . . .
C2 C 0.4211(3) 0.7165(3) 0.0111(3) 0.0326(8) Uani 1 1 d . . .
C3 C 0.2768(3) 0.5890(3) 0.1044(3) 0.0301(8) Uani 1 1 d . . .
C4 C 0.4918(3) 0.5074(3) 0.1409(3) 0.0291(8) Uani 1 1 d . . .
C5 C 0.0430(3) 1.0063(3) 0.1358(4) 0.0373(9) Uani 1 1 d . . .
C6 C -0.0479(5) 1.0389(4) 0.2220(4) 0.0587(13) Uani 1 1 d . . .
H6 H -0.0451 0.9920 0.2889 0.070 Uiso 1 1 calc R . .
C7 C -0.1438(5) 1.1429(5) 0.2071(6) 0.0772(18) Uani 1 1 d . . .
H7 H -0.2083 1.1666 0.2646 0.093 Uiso 1 1 calc R . .
C8 C -0.1464(5) 1.2113(4) 0.1110(5) 0.0642(15) Uani 1 1 d . . .
H8 H -0.2122 1.2822 0.1024 0.077 Uiso 1 1 calc R . .
C9 C -0.0542(4) 1.1778(4) 0.0267(4) 0.0498(11) Uani 1 1 d . . .
H9 H -0.0562 1.2257 -0.0398 0.060 Uiso 1 1 calc R . .
C10 C 0.0412(4) 1.0750(4) 0.0388(4) 0.0421(10) Uani 1 1 d . . .
H10 H 0.1051 1.0516 -0.0192 0.051 Uiso 1 1 calc R . .
C11 C 0.4975(4) 0.8027(3) -0.1749(3) 0.0356(8) Uani 1 1 d . . .
C12 C 0.4225(4) 0.9072(4) -0.2209(3) 0.0449(10) Uani 1 1 d . . .
H12 H 0.3451 0.9469 -0.1829 0.054 Uiso 1 1 calc R . .
C13 C 0.4625(5) 0.9521(4) -0.3224(4) 0.0522(12) Uani 1 1 d . . .
H13 H 0.4123 1.0238 -0.3544 0.063 Uiso 1 1 calc R . .
C14 C 0.5733(5) 0.8951(4) -0.3780(3) 0.0507(11) Uani 1 1 d . . .
H14 H 0.5997 0.9274 -0.4478 0.061 Uiso 1 1 calc R . .
C15 C 0.6467(4) 0.7908(5) -0.3328(4) 0.0529(12) Uani 1 1 d . . .
H15 H 0.7234 0.7511 -0.3718 0.063 Uiso 1 1 calc R . .
C16 C 0.6087(4) 0.7437(4) -0.2308(3) 0.0447(10) Uani 1 1 d . . .
H16 H 0.6589 0.6715 -0.1997 0.054 Uiso 1 1 calc R . .
C17 C 0.1868(3) 0.4782(3) 0.0645(3) 0.0352(8) Uani 1 1 d . . .
C18 C 0.2385(4) 0.4311(4) -0.0252(3) 0.0403(9) Uani 1 1 d . . .
H18 H 0.3042 0.4436 -0.0735 0.048 Uiso 1 1 calc R . .
C19 C 0.1938(4) 0.3653(4) -0.0440(5) 0.0568(13) Uani 1 1 d . . .
H19 H 0.2278 0.3343 -0.1065 0.068 Uiso 1 1 calc R . .
C20 C 0.1009(4) 0.3446(4) 0.0267(5) 0.0635(15) Uani 1 1 d . . .
H20 H 0.0715 0.2984 0.0136 0.076 Uiso 1 1 calc R . .
C21 C 0.0503(5) 0.3906(5) 0.1164(5) 0.0640(15) Uani 1 1 d . . .
H21 H -0.0141 0.3758 0.1651 0.077 Uiso 1 1 calc R . .
C22 C 0.0921(4) 0.4584(4) 0.1367(4) 0.0531(12) Uani 1 1 d . . .
H22 H 0.0568 0.4906 0.1986 0.064 Uiso 1 1 calc R . .
C23 C 0.2126(3) 0.5450(3) 0.3532(3) 0.0350(8) Uani 1 1 d . . .
H23 H 0.1823 0.5346 0.3052 0.042 Uiso 1 1 calc R . .
C24 C 0.1778(4) 0.5056(4) 0.4581(3) 0.0440(10) Uani 1 1 d . . .
H24 H 0.1260 0.4677 0.4806 0.053 Uiso 1 1 calc R . .
C25 C 0.2175(4) 0.5208(4) 0.5298(3) 0.0420(10) Uani 1 1 d . . .
H25 H 0.1945 0.4932 0.6019 0.050 Uiso 1 1 calc R . .
C26 C 0.2932(3) 0.5781(4) 0.4945(3) 0.0348(8) Uani 1 1 d . . .
C27 C 0.3261(3) 0.6139(3) 0.3865(3) 0.0287(7) Uani 1 1 d . . .
C28 C 0.5028(3) 0.7576(3) 0.1982(3) 0.0353(8) Uani 1 1 d . . .
H28 H 0.5224 0.7802 0.1246 0.042 Uiso 1 1 calc R . .
C29 C 0.5507(4) 0.7821(4) 0.2590(3) 0.0418(9) Uani 1 1 d . . .
H29 H 0.6019 0.8207 0.2268 0.050 Uiso 1 1 calc R . .
C30 C 0.5244(4) 0.7505(4) 0.3654(3) 0.0413(9) Uani 1 1 d . . .
H30 H 0.5573 0.7665 0.4074 0.050 Uiso 1 1 calc R . .
C31 C 0.4486(3) 0.6944(3) 0.4110(3) 0.0340(8) Uani 1 1 d . . .
C32 C 0.4037(3) 0.6722(3) 0.3445(3) 0.0303(8) Uani 1 1 d . . .
C33 C 0.4126(3) 0.6577(4) 0.5216(3) 0.0368(9) Uani 1 1 d . . .
C34 C 0.3391(3) 0.6026(4) 0.5614(3) 0.0366(9) Uani 1 1 d . . .
P1A P 0.8668(6) 0.7573(6) 0.3064(6) 0.040(2) Uiso 0.33 1 d PD A 1
F1A F 0.7435(9) 0.7641(12) 0.3880(9) 0.047(4) Uiso 0.33 1 d PD A 1
F2A F 0.9899(6) 0.7525(7) 0.2359(7) 0.0457(19) Uiso 0.33 1 d PD A 1
F3A F 0.8492(15) 0.8656(12) 0.3468(12) 0.130(7) Uiso 0.33 1 d PD A 1
F4A F 0.9311(9) 0.6747(10) 0.4018(8) 0.080(3) Uiso 0.33 1 d PD A 1
F5A F 0.8807(10) 0.6419(8) 0.2821(9) 0.073(3) Uiso 0.33 1 d PD A 1
F6A F 0.8009(8) 0.8333(9) 0.2222(7) 0.054(2) Uiso 0.33 1 d PD A 1
P1B P 0.8683(4) 0.7586(4) 0.3347(4) 0.0348(11) Uiso 0.33 1 d PD B 2
F1B F 0.7481(10) 0.7444(12) 0.3858(11) 0.066(6) Uiso 0.33 1 d PD B 2
F2B F 0.9899(7) 0.7695(8) 0.2765(8) 0.059(2) Uiso 0.33 1 d PD B 2
F3B F 0.8324(12) 0.7951(12) 0.2220(9) 0.104(5) Uiso 0.33 1 d PD B 2
F4B F 0.8124(11) 0.8866(8) 0.3489(9) 0.072(3) Uiso 0.33 1 d PD B 2
F5B F 0.9081(7) 0.7147(7) 0.4382(6) 0.052(2) Uiso 0.33 1 d PD B 2
F6B F 0.9263(8) 0.6260(6) 0.3159(7) 0.0486(19) Uiso 0.33 1 d PD B 2
P1C P 0.8825(5) 0.7376(5) 0.3010(5) 0.0385(17) Uiso 0.33 1 d PD C 3
F1C F 0.7676(10) 0.7537(12) 0.4040(9) 0.080(5) Uiso 0.33 1 d PD C 3
F2C F 0.9933(8) 0.7205(9) 0.2048(7) 0.070(3) Uiso 0.33 1 d PD C 3
F3C F 0.8179(9) 0.8664(8) 0.2490(8) 0.083(3) Uiso 0.33 1 d PD C 3
F4C F 0.9303(12) 0.7877(12) 0.3600(11) 0.125(5) Uiso 0.33 1 d PD C 3
F5C F 0.9528(7) 0.6147(6) 0.3564(7) 0.0471(19) Uiso 0.33 1 d PD C 3
F6C F 0.8306(10) 0.6878(11) 0.2501(9) 0.092(4) Uiso 0.33 1 d PD C 3

loop_
_atom_site_aniso_label
_atom_site_aniso_U_11
_atom_site_aniso_U_22
_atom_site_aniso_U_33
_atom_site_aniso_U_23
_atom_site_aniso_U_13
_atom_site_aniso_U_12
Re1 0.02866(9) 0.02601(9) 0.02331(9) -0.00112(6) -0.00875(6) -0.01251(7)
Br1 0.0482(2) 0.0683(3) 0.0256(2) -0.0090(2) -0.00468(17) -0.0277(2)
Br2 0.0503(3) 0.0669(3) 0.0398(2) -0.0191(2) -0.01282(19) -0.0276(2)
O1 0.0341(14) 0.0400(16) 0.0464(17) -0.0187(13) -0.0086(12) -0.0061(13)
N1 0.0366(17) 0.0323(18) 0.0436(19) -0.0057(14) -0.0151(15) -0.0132(15)
N2 0.063(2) 0.045(2) 0.0290(18) 0.0005(15) -0.0058(16) -0.0344(18)
N3 0.0439(18) 0.0312(16) 0.0416(19) -0.0025(14) -0.0219(15) -0.0162(15)
N4 0.0278(15) 0.0278(15) 0.0258(15) -0.0017(12) -0.0080(12) -0.0115(12)
N5 0.0263(14) 0.0286(15) 0.0298(16) -0.0047(12) -0.0054(12) -0.0123(12)
C1 0.0324(19) 0.0276(19) 0.035(2) -0.0041(15) -0.0108(15) -0.0141(17)
C2 0.039(2) 0.0329(19) 0.031(2) -0.0051(16) -0.0104(16) -0.0170(16)
C3 0.0343(19) 0.0294(18) 0.0275(18) -0.0002(15) -0.0136(15) -0.0121(15)
C4 0.0356(19) 0.0317(19) 0.0272(18) -0.0022(15) -0.0102(15) -0.0192(17)
C5 0.0324(19) 0.0231(18) 0.058(3) -0.0068(17) -0.0192(18) -0.0069(15)
C6 0.056(3) 0.041(2) 0.055(3) -0.003(2) -0.003(2) -0.010(2)
C7 0.047(3) 0.056(3) 0.091(5) -0.019(3) 0.007(3) -0.002(2)
C8 0.050(3) 0.034(2) 0.096(4) -0.005(3) -0.029(3) -0.002(2)
C9 0.052(3) 0.036(2) 0.069(3) -0.003(2) -0.035(2) -0.014(2)
C10 0.040(2) 0.039(2) 0.053(3) -0.0079(19) -0.022(2) -0.0139(18)
C11 0.047(2) 0.037(2) 0.0278(19) -0.0013(16) -0.0093(17) -0.0232(18)
C12 0.049(2) 0.040(2) 0.039(2) -0.0085(19) -0.0073(19) -0.0142(19)
C13 0.074(3) 0.037(2) 0.041(2) 0.0038(19) -0.023(2) -0.019(2)
C14 0.071(3) 0.058(3) 0.029(2) 0.004(2) -0.008(2) -0.040(3)
C15 0.044(2) 0.067(3) 0.042(3) -0.012(2) 0.001(2) -0.023(2)
C16 0.044(2) 0.043(2) 0.042(2) 0.0007(19) -0.0156(19) -0.0145(19)
C17 0.0332(19) 0.0326(19) 0.043(2) -0.0011(17) -0.0182(17) -0.0134(16)
C18 0.039(2) 0.044(2) 0.046(2) -0.0106(19) -0.0110(18) -0.0213(18)
C19 0.054(3) 0.059(3) 0.074(3) -0.028(3) -0.018(3) -0.023(2)
C20 0.048(3) 0.048(3) 0.109(5) -0.019(3) -0.024(3) -0.025(2)
C21 0.043(3) 0.065(3) 0.087(4) -0.006(3) -0.011(3) -0.032(3)
C22 0.041(2) 0.056(3) 0.058(3) -0.009(2) -0.004(2) -0.021(2)
C23 0.0314(19) 0.042(2) 0.036(2) -0.0044(17) -0.0089(16) -0.0187(17)
C24 0.040(2) 0.059(3) 0.040(2) -0.003(2) -0.0064(18) -0.031(2)
C25 0.043(2) 0.059(3) 0.029(2) -0.0036(19) -0.0038(17) -0.030(2)
C26 0.0340(19) 0.043(2) 0.0293(19) -0.0062(16) -0.0059(15) -0.0182(17)
C27 0.0276(17) 0.0349(19) 0.0236(17) -0.0047(14) -0.0061(14) -0.0129(15)
C28 0.038(2) 0.034(2) 0.036(2) -0.0067(16) -0.0076(16) -0.0160(17)
C29 0.041(2) 0.046(2) 0.048(2) -0.0107(19) -0.0048(19) -0.0272(19)
C30 0.044(2) 0.050(2) 0.040(2) -0.0130(19) -0.0083(18) -0.025(2)
C31 0.0316(19) 0.040(2) 0.035(2) -0.0128(17) -0.0082(16) -0.0140(16)
C32 0.0280(17) 0.0341(19) 0.0273(18) -0.0076(15) -0.0049(14) -0.0112(15)
C33 0.034(2) 0.047(2) 0.037(2) -0.0128(18) -0.0093(16) -0.0186(18)
C34 0.036(2) 0.050(2) 0.0227(18) -0.0072(17) -0.0050(15) -0.0165(18)

loop_
_atom_type_symbol
_atom_type_description
_atom_type_scat_dispersion_real
_atom_type_scat_dispersion_imag
_atom_type_scat_source
C C 0.0181 0.0091 'International Tables Vol C Tables 4.2.6.8 and 6.1.1.4'
N N 0.0311 0.0180 'International Tables Vol C Tables 4.2.6.8 and 6.1.1.4'
O O 0.0492 0.0322 'International Tables Vol C Tables 4.2.6.8 and 6.1.1.4'
F F 0.0727 0.0534 'International Tables Vol C Tables 4.2.6.8 and 6.1.1.4'
P P 0.2955 0.4335 'International Tables Vol C Tables 4.2.6.8 and 6.1.1.4'
Br Br -0.6763 1.2805 'International Tables Vol C Tables 4.2.6.8 and 6.1.1.4'
Re Re -5.2083 5.8923 'International Tables Vol C Tables 4.2.6.8 and 6.1.1.4'
H H 0.0000 0.0000 'International Tables Vol C Tables 4.2.6.8 and 6.1.1.4'

loop_
_geom_angle_atom_site_label_1
_geom_angle_atom_site_label_2
_geom_angle_atom_site_label_3
_geom_angle
C4 Re1 C2 89.24(15)
C4 Re1 C3 86.56(15)
C2 Re1 C3 93.18(15)
C4 Re1 C1 175.59(14)
C2 Re1 C1 86.66(15)
C3 Re1 C1 92.06(15)
C4 Re1 N4 93.35(13)
C2 Re1 N4 173.24(13)
C3 Re1 N4 93.21(13)
C1 Re1 N4 90.91(13)
C4 Re1 N5 92.01(13)
C2 Re1 N5 98.42(13)
C3 Re1 N5 168.30(13)
C1 Re1 N5 90.18(13)
N4 Re1 N5 75.27(11)
C1 N1 C5 176.5(4)
C2 N2 C11 173.0(4)
C3 N3 C17 173.9(4)
C23 N4 C27 117.8(3)
C23 N4 Re1 126.2(3)
C27 N4 Re1 116.0(2)
C28 N5 C32 117.2(3)
C28 N5 Re1 127.0(3)
C32 N5 Re1 115.7(2)
N1 C1 Re1 174.7(4)
N2 C2 Re1 177.6(3)
N3 C3 Re1 173.5(3)
O1 C4 Re1 176.8(3)
C10 C5 C6 121.6(4)
C10 C5 N1 119.5(4)
C6 C5 N1 118.8(4)
C5 C6 C7 117.6(5)
C5 C6 H6 121.2
C7 C6 H6 121.2
C8 C7 C6 121.0(5)
C8 C7 H7 119.5
C6 C7 H7 119.5
C7 C8 C9 120.2(5)
C7 C8 H8 119.9
C9 C8 H8 119.9
C8 C9 C10 120.1(5)
C8 C9 H9 120.0
C10 C9 H9 120.0
C9 C10 C5 119.4(5)
C9 C10 H10 120.3
C5 C10 H10 120.3
C16 C11 C12 120.6(4)
C16 C11 N2 119.6(4)
C12 C11 N2 119.8(4)
C13 C12 C11 118.8(4)
C13 C12 H12 120.6
C11 C12 H12 120.6
C14 C13 C12 121.0(4)
C14 C13 H13 119.5
C12 C13 H13 119.5
C13 C14 C15 120.1(4)
C13 C14 H14 119.9
C15 C14 H14 119.9
C14 C15 C16 120.1(4)
C14 C15 H15 119.9
C16 C15 H15 119.9
C11 C16 C15 119.4(4)
C11 C16 H16 120.3
C15 C16 H16 120.3
C18 C17 N3 119.3(4)
C18 C17 C22 120.8(4)
N3 C17 C22 119.9(4)
C17 C18 C19 119.4(4)
C17 C18 H18 120.3
C19 C18 H18 120.3
C20 C19 C18 120.5(5)
C20 C19 H19 119.7
C18 C19 H19 119.7
C19 C20 C21 120.0(5)
C19 C20 H20 120.0
C21 C20 H20 120.0
C20 C21 C22 120.8(5)
C20 C21 H21 119.6
C22 C21 H21 119.6
C21 C22 C17 118.5(5)
C21 C22 H22 120.7
C17 C22 H22 120.7
N4 C23 C24 122.9(4)
N4 C23 H23 118.6
C24 C23 H23 118.6
C25 C24 C23 120.3(4)
C25 C24 H24 119.8
C23 C24 H24 119.8
C24 C25 C26 118.7(4)
C24 C25 H25 120.6
C26 C25 H25 120.6
C27 C26 C25 117.6(4)
C27 C26 C34 117.9(3)
C25 C26 C34 124.5(4)
N4 C27 C26 122.7(3)
N4 C27 C32 116.4(3)
C26 C27 C32 120.9(3)
N5 C28 C29 122.8(4)
N5 C28 H28 118.6
C29 C28 H28 118.6
C30 C29 C28 120.1(4)
C30 C29 H29 120.0
C28 C29 H29 120.0
C29 C30 C31 119.0(4)
C29 C30 H30 120.5
C31 C30 H30 120.5
C30 C31 C32 117.7(4)
C30 C31 C33 124.8(4)
C32 C31 C33 117.5(3)
N5 C32 C31 123.1(3)
N5 C32 C27 116.5(3)
C31 C32 C27 120.4(3)
C34 C33 C31 122.0(4)
C34 C33 Br2 120.9(3)
C31 C33 Br2 117.1(3)
C33 C34 C26 121.2(4)
C33 C34 Br1 121.4(3)
C26 C34 Br1 117.4(3)
F6A P1A F2A 94.2(6)
F6A P1A F5A 93.8(7)
F2A P1A F5A 95.2(6)
F6A P1A F3A 91.9(7)
F2A P1A F3A 89.4(7)
F5A P1A F3A 172.4(8)
F6A P1A F1A 89.8(6)
F2A P1A F1A 174.4(8)
F5A P1A F1A 88.3(6)
F3A P1A F1A 86.7(8)
F6A P1A F4A 176.7(7)
F2A P1A F4A 89.0(6)
F5A P1A F4A 85.7(6)
F3A P1A F4A 88.3(8)
F1A P1A F4A 86.9(6)
F5B P1B F4B 92.5(6)
F5B P1B F1B 94.0(6)
F4B P1B F1B 93.3(6)
F5B P1B F2B 89.1(5)
F4B P1B F2B 89.2(6)
F1B P1B F2B 176.0(7)
F5B P1B F6B 89.3(5)
F4B P1B F6B 178.1(6)
F1B P1B F6B 87.0(6)
F2B P1B F6B 90.5(5)
F5B P1B F3B 175.4(7)
F4B P1B F3B 91.9(6)
F1B P1B F3B 86.7(7)
F2B P1B F3B 90.0(6)
F6B P1B F3B 86.2(6)
F6C P1C F5C 91.0(6)
F6C P1C F3C 94.6(6)
F5C P1C F3C 174.4(7)
F6C P1C F2C 90.3(6)
F5C P1C F2C 88.5(5)
F3C P1C F2C 90.8(6)
F6C P1C F4C 176.5(7)
F5C P1C F4C 88.2(6)
F3C P1C F4C 86.3(6)
F2C P1C F4C 93.1(6)
F6C P1C F1C 90.3(6)
F5C P1C F1C 90.5(6)
F3C P1C F1C 90.2(6)
F2C P1C F1C 178.8(7)
F4C P1C F1C 86.3(7)

loop_
_geom_bond_atom_site_label_1
_geom_bond_atom_site_label_2
_geom_bond_distance
Re1 C4 1.947(4)
Re1 C2 1.973(4)
Re1 C3 1.974(4)
Re1 C1 2.069(4)
Re1 N4 2.165(3)
Re1 N5 2.171(3)
Br1 C34 1.889(4)
Br2 C33 1.895(4)
O1 C4 1.144(5)
N1 C1 1.152(5)
N1 C5 1.396(5)
N2 C2 1.162(5)
N2 C11 1.393(5)
N3 C3 1.163(5)
N3 C17 1.387(5)
N4 C23 1.328(5)
N4 C27 1.363(5)
N5 C28 1.338(5)
N5 C32 1.364(5)
C5 C10 1.378(6)
C5 C6 1.383(7)
C6 C7 1.394(7)
C6 H6 0.9500
C7 C8 1.368(9)
C7 H7 0.9500
C8 C9 1.376(8)
C8 H8 0.9500
C9 C10 1.376(6)
C9 H9 0.9500
C10 H10 0.9500
C11 C16 1.379(6)
C11 C12 1.392(6)
C12 C13 1.377(6)
C12 H12 0.9500
C13 C14 1.367(7)
C13 H13 0.9500
C14 C15 1.377(7)
C14 H14 0.9500
C15 C16 1.384(6)
C15 H15 0.9500
C16 H16 0.9500
C17 C18 1.380(6)
C17 C22 1.391(6)
C18 C19 1.383(6)
C18 H18 0.9500
C19 C20 1.371(8)
C19 H19 0.9500
C20 C21 1.373(8)
C20 H20 0.9500
C21 C22 1.389(7)
C21 H21 0.9500
C22 H22 0.9500
C23 C24 1.382(6)
C23 H23 0.9500
C24 C25 1.366(6)
C24 H24 0.9500
C25 C26 1.407(6)
C25 H25 0.9500
C26 C27 1.404(5)
C26 C34 1.439(6)
C27 C32 1.434(5)
C28 C29 1.390(6)
C28 H28 0.9500
C29 C30 1.371(6)
C29 H29 0.9500
C30 C31 1.395(6)
C30 H30 0.9500
C31 C32 1.408(5)
C31 C33 1.442(6)
C33 C34 1.358(6)
P1A F6A 1.512(10)
P1A F2A 1.569(9)
P1A F5A 1.594(10)
P1A F3A 1.597(12)
P1A F1A 1.616(10)
P1A F4A 1.638(10)
P1B F5B 1.542(8)
P1B F4B 1.565(10)
P1B F1B 1.577(10)
P1B F2B 1.586(8)
P1B F6B 1.637(8)
P1B F3B 1.647(11)
P1C F6C 1.562(10)
P1C F5C 1.564(9)
P1C F3C 1.584(10)
P1C F2C 1.588(9)
P1C F4C 1.606(11)
P1C F1C 1.673(10)

loop_
_platon_squeeze_void_nr
_platon_squeeze_void_average_x
_platon_squeeze_void_average_y
_platon_squeeze_void_average_z
_platon_squeeze_void_volume
_platon_squeeze_void_count_electrons
_platon_squeeze_void_content
1 0.012 0.000 0.488 439 128 ' '
